data_1505581
loop_
_publ_author_name
'Rawal, Girish K.'
'Kumar, Amit'
'Tawar, Urmila'
'Vankar, Yashwant D.'

_publ_section_title
;
 New method for chloroamidation of olefins. Application in the synthesis
 of N-glycopeptides and anticancer agents.
;
_journal_issue 25
_journal_name_full 'Organic letters'
_journal_page_first 5171
_journal_page_last 5174
_journal_paper_doi 10.1021/ol702097q
_journal_volume 9
_journal_year 2007
_chemical_formula_moiety 'C10 H12 Cl N O'
_chemical_formula_sum 'C10 H12 Cl N O'
_chemical_formula_weight 197.66
_chemical_name_systematic
;
 ?
;
_space_group_IT_number 19
_symmetry_cell_setting orthorhombic
_symmetry_space_group_name_Hall 'P 2ac 2ab'
_symmetry_space_group_name_H-M 'P 21 21 21'
_atom_sites_solution_hydrogens geom
_atom_sites_solution_primary direct
_atom_sites_solution_secondary difmap
_audit_creation_method SHELXL-97
_cell_angle_alpha 90.00
_cell_angle_beta 90.00
_cell_angle_gamma 90.00
_cell_formula_units_Z 4
_cell_length_a 5.1439(5)
_cell_length_b 12.3424(12)
_cell_length_c 15.4385(15)
_cell_measurement_temperature 293(2)
_cell_volume 980.16(17)
_computing_cell_refinement 'Bruker SMART v5.628'
_computing_data_collection 'Bruker SMART v5.628'
_computing_data_reduction 'Bruker SAINT+ v6.45'
_computing_molecular_graphics ORTEP
_computing_structure_refinement 'SHELXL-97 (Sheldrick, 1997)'
_computing_structure_solution 'SIR 97'
_diffrn_ambient_temperature 293(2)
_diffrn_measured_fraction_theta_full 0.995
_diffrn_measured_fraction_theta_max 0.995
_diffrn_radiation_monochromator graphite
_diffrn_radiation_source 'fine-focus sealed tube'
_diffrn_radiation_type MoK\a
_diffrn_radiation_wavelength 0.71073
_diffrn_reflns_av_R_equivalents 0.0372
_diffrn_reflns_av_sigmaI/netI 0.0487
_diffrn_reflns_limit_h_max 6
_diffrn_reflns_limit_h_min -6
_diffrn_reflns_limit_k_max 14
_diffrn_reflns_limit_k_min -16
_diffrn_reflns_limit_l_max 20
_diffrn_reflns_limit_l_min -18
_diffrn_reflns_number 6590
_diffrn_reflns_theta_full 28.32
_diffrn_reflns_theta_max 28.32
_diffrn_reflns_theta_min 2.64
_exptl_absorpt_coefficient_mu 0.348
_exptl_absorpt_correction_type none
_exptl_crystal_colour colourless
_exptl_crystal_density_diffrn 1.339
_exptl_crystal_density_method 'not measured'
_exptl_crystal_description plate
_exptl_crystal_F_000 416
_exptl_crystal_size_max 0.2
_exptl_crystal_size_mid 0.1
_exptl_crystal_size_min 0.1
_refine_diff_density_max 0.380
_refine_diff_density_min -0.203
_refine_diff_density_rms 0.066
_refine_ls_abs_structure_details 'Flack H D (1983), Acta Cryst. A39, 876-881'
_refine_ls_abs_structure_Flack 0.08(8)
_refine_ls_extinction_method none
_refine_ls_goodness_of_fit_ref 1.084
_refine_ls_hydrogen_treatment constr
_refine_ls_matrix_type full
_refine_ls_number_parameters 119
_refine_ls_number_reflns 2420
_refine_ls_number_restraints 0
_refine_ls_restrained_S_all 1.084
_refine_ls_R_factor_all 0.0496
_refine_ls_R_factor_gt 0.0448
_refine_ls_shift/su_max 0.001
_refine_ls_shift/su_mean 0.000
_refine_ls_structure_factor_coef Fsqd
_refine_ls_weighting_details 'calc w=1/[\s^2^(Fo^2^)+(0.0542P)^2^+0.0183P] where P=(Fo^2^+2Fc^2^)/3'
_refine_ls_weighting_scheme calc
_refine_ls_wR_factor_gt 0.0994
_refine_ls_wR_factor_ref 0.1020
_reflns_number_gt 2231
_reflns_number_total 2420
_reflns_threshold_expression >2sigma(I)
_cod_data_source_file ol702097q-file004.cif
_cod_data_source_block 1jundm
_cod_database_code 1505581

loop_
_symmetry_equiv_pos_as_xyz
'x, y, z'
'-x+1/2, -y, z+1/2'
'x+1/2, -y+1/2, -z'
'-x, y+1/2, -z+1/2'

loop_
_atom_site_label
_atom_site_type_symbol
_atom_site_fract_x
_atom_site_fract_y
_atom_site_fract_z
_atom_site_U_iso_or_equiv
_atom_site_adp_type
_atom_site_occupancy
_atom_site_symmetry_multiplicity
_atom_site_calc_flag
_atom_site_refinement_flags
Cl1 Cl 0.07886(12) -0.23395(4) 1.10255(3) 0.02231(15) Uani 1 1 d .
O002 O 0.7139(3) 0.02352(12) 1.15947(10) 0.0183(4) Uani 1 1 d .
N1 N 0.2840(3) 0.00170(15) 1.13730(11) 0.0131(4) Uani 1 1 d .
H1 H 0.1300 0.0078 1.1584 0.016 Uiso 1 1 calc R
C4 C 0.1473(4) 0.12486(17) 0.97881(14) 0.0160(4) Uani 1 1 d .
H4 H 0.0188 0.1283 1.0211 0.019 Uiso 1 1 calc R
C3 C 0.3297(4) 0.04182(16) 0.98074(13) 0.0129(4) Uani 1 1 d .
C2 C 0.3166(4) -0.04464(17) 1.05091(12) 0.0134(4) Uani 1 1 d .
H2 H 0.4781 -0.0868 1.0498 0.016 Uiso 1 1 calc R
C8 C 0.5192(4) 0.03705(18) 0.91692(12) 0.0153(4) Uani 1 1 d .
H8 H 0.6413 -0.0185 0.9177 0.018 Uiso 1 1 calc R
C1 C 0.0912(5) -0.11945(15) 1.03062(12) 0.0142(4) Uani 1 1 d .
H1A H 0.1072 -0.1451 0.9715 0.017 Uiso 1 1 calc R
H1B H -0.0702 -0.0792 1.0351 0.017 Uiso 1 1 calc R
C10 C 0.4229(5) 0.08496(18) 1.27072(13) 0.0212(5) Uani 1 1 d .
H10A H 0.4601 0.0341 1.3161 0.032 Uiso 1 1 calc R
H10B H 0.2418 0.1036 1.2722 0.032 Uiso 1 1 calc R
H10C H 0.5257 0.1491 1.2789 0.032 Uiso 1 1 calc R
C6 C 0.3474(4) 0.19780(18) 0.85025(14) 0.0196(5) Uani 1 1 d .
H6 H 0.3535 0.2501 0.8069 0.023 Uiso 1 1 calc R
C7 C 0.5280(4) 0.11487(17) 0.85162(13) 0.0180(5) Uani 1 1 d .
H7 H 0.6553 0.1110 0.8090 0.022 Uiso 1 1 calc R
C5 C 0.1565(5) 0.20265(17) 0.91391(14) 0.0191(5) Uani 1 1 d .
H5 H 0.0345 0.2582 0.9130 0.023 Uiso 1 1 calc R
C9 C 0.4875(4) 0.03488(17) 1.18447(12) 0.0143(4) Uani 1 1 d .

loop_
_atom_site_aniso_label
_atom_site_aniso_U_11
_atom_site_aniso_U_22
_atom_site_aniso_U_33
_atom_site_aniso_U_23
_atom_site_aniso_U_13
_atom_site_aniso_U_12
Cl1 0.0291(3) 0.0177(2) 0.0202(2) 0.0040(2) -0.0018(2) -0.0049(2)
O002 0.0115(8) 0.0242(9) 0.0191(8) -0.0015(7) -0.0006(6) -0.0010(6)
N1 0.0093(9) 0.0192(8) 0.0107(7) -0.0016(7) 0.0013(6) 0.0004(7)
C4 0.0113(11) 0.0199(10) 0.0167(10) -0.0031(8) -0.0007(8) -0.0017(8)
C3 0.0120(9) 0.0142(9) 0.0125(9) -0.0034(8) -0.0023(7) -0.0033(8)
C2 0.0109(9) 0.0181(10) 0.0111(9) -0.0026(8) 0.0004(8) 0.0019(8)
C8 0.0128(10) 0.0184(10) 0.0147(10) -0.0027(8) -0.0003(7) 0.0009(8)
C1 0.0151(10) 0.0146(9) 0.0130(9) 0.0022(7) -0.0013(9) -0.0003(9)
C10 0.0193(11) 0.0288(12) 0.0155(10) -0.0030(9) 0.0008(9) -0.0053(11)
C6 0.0211(12) 0.0198(10) 0.0178(11) 0.0027(9) -0.0021(9) -0.0053(9)
C7 0.0157(11) 0.0237(11) 0.0146(10) -0.0007(9) 0.0015(8) -0.0038(9)
C5 0.0183(12) 0.0166(10) 0.0224(11) -0.0009(8) -0.0023(9) 0.0031(8)
C9 0.0173(11) 0.0130(10) 0.0127(9) 0.0019(8) -0.0006(8) -0.0002(8)

loop_
_atom_type_symbol
_atom_type_description
_atom_type_scat_dispersion_real
_atom_type_scat_dispersion_imag
_atom_type_scat_source
C C 0.0033 0.0016 'International Tables Vol C Tables 4.2.6.8 and 6.1.1.4'
H H 0.0000 0.0000 'International Tables Vol C Tables 4.2.6.8 and 6.1.1.4'
N N 0.0061 0.0033 'International Tables Vol C Tables 4.2.6.8 and 6.1.1.4'
O O 0.0106 0.0060 'International Tables Vol C Tables 4.2.6.8 and 6.1.1.4'
Cl Cl 0.1484 0.1585 'International Tables Vol C Tables 4.2.6.8 and 6.1.1.4'

loop_
_geom_angle_atom_site_label_1
_geom_angle_atom_site_label_2
_geom_angle_atom_site_label_3
_geom_angle
C9 N1 C2 121.77(17)
C3 C4 C5 120.2(2)
C8 C3 C4 119.38(19)
C8 C3 C2 120.44(18)
C4 C3 C2 120.16(18)
N1 C2 C1 109.85(16)
N1 C2 C3 112.36(16)
C1 C2 C3 108.30(16)
C3 C8 C7 120.5(2)
C2 C1 Cl1 112.22(14)
C7 C6 C5 119.71(19)
C6 C7 C8 119.98(19)
C4 C5 C6 120.3(2)
O002 C9 N1 122.17(18)
O002 C9 C10 122.07(19)
N1 C9 C10 115.75(18)

loop_
_geom_bond_atom_site_label_1
_geom_bond_atom_site_label_2
_geom_bond_distance
Cl1 C1 1.7984(19)
O002 C9 1.235(3)
N1 C9 1.339(3)
N1 C2 1.461(3)
C4 C3 1.390(3)
C4 C5 1.388(3)
C3 C8 1.387(3)
C3 C2 1.522(3)
C2 C1 1.515(3)
C8 C7 1.393(3)
C10 C9 1.505(3)
C6 C7 1.383(3)
C6 C5 1.390(3)

loop_
_cod_related_entry_id
_cod_related_entry_code
_cod_related_entry_database
1 30651642 ChemSpider
